data_9006445
loop_
_publ_author_name
'Miletich, R.'
'Zemann, J.'
'Nowak, M.'

_publ_section_title
;
 Reversible hydration in synthetic mixite, BiCu6(OH)6(AsO4)3.nH2O(n<=3):
 hydration kinetics and crystal chemistry
 Sample: N2
;
_journal_name_full 'Physics and Chemistry of Minerals'
_journal_page_first 411
_journal_page_last 422
_journal_paper_doi 10.1007/s002690050055
_journal_volume 24
_journal_year 1997
_chemical_formula_sum 'As3 Bi Cu6 H36 O19'
_chemical_name_mineral Mixite
_space_group_IT_number 176
_symmetry_space_group_name_Hall '-P 6c'
_symmetry_space_group_name_H-M 'P 63/m'
_cell_angle_alpha 90
_cell_angle_beta 90
_cell_angle_gamma 120
_cell_formula_units_Z 2
_cell_length_a 13.631
_cell_length_b 13.631
_cell_length_c 5.905
_cell_volume 950.180
_database_code_amcsd 0008027
_exptl_crystal_density_diffrn 4.038
_cod_original_formula_sum 'Bi Cu6 As3 O19 H36'
_cod_database_code 9006445

loop_
_space_group_symop_operation_xyz
x,y,z
-x+y,-x,1/2-z
x-y,x,1/2+z
y,-x+y,-z
-y,x-y,z
x,y,1/2-z
-x,-y,1/2+z
x-y,x,-z
-x+y,-x,z
-y,x-y,1/2-z
y,-x+y,1/2+z
-x,-y,-z

loop_
_atom_site_aniso_label
_atom_site_aniso_U_11
_atom_site_aniso_U_22
_atom_site_aniso_U_33
_atom_site_aniso_U_12
_atom_site_aniso_U_13
_atom_site_aniso_U_23
Bi 0.01737 0.01737 0.01471 0.00868 0.00000 0.00000
Cu 0.02181 0.01292 0.01111 0.00805 -0.00049 0.00004
As 0.01271 0.01250 0.01125 0.00529 0.00000 0.00000
O1 0.01186 0.02513 0.01161 -0.00657 0.00000 0.00000
O2 0.03120 0.01603 0.01512 -0.00657 0.00000 0.00000
O3 0.01257 0.01963 0.01708 0.00720 0.00138 -0.00477
O-H4 0.02485 0.01588 0.01155 0.01348 0.00000 0.00000
O-H5 0.03127 0.01730 0.01277 0.01257 0.00000 0.00000

loop_
_atom_site_label
_atom_site_fract_x
_atom_site_fract_y
_atom_site_fract_z
_atom_site_occupancy
_atom_site_U_iso_or_equiv
_atom_site_type_symbol
_atom_site_attached_hydrogens
Bi 0.33333 0.66667 0.25000 1.00000 0.01646 Bi 0
Cu 0.41039 0.09640 0.49746 1.00000 0.01558 Cu 0
As 0.65630 0.14978 0.25000 1.00000 0.01267 As 0
O1 0.80120 0.21580 0.25000 1.00000 0.01735 O 0
O2 0.60820 0.00750 0.25000 1.00000 0.01988 O 0
O3 0.60490 0.17760 0.48250 1.00000 0.01710 O 0
O-H4 0.36950 -0.00570 0.25000 1.00000 0.01596 O 1
O-H5 0.44030 0.19610 0.75000 1.00000 0.02014 O 1
WatO6 0.02100 0.18500 0.25000 0.08333 0.04179 O 2
WatO8 0.16800 0.19500 0.08300 0.08333 0.03800 O 2
WatO9 0.19100 0.11800 0.10900 0.04167 0.02660 O 2

loop_
_cod_changelog_entry_id
_cod_changelog_entry_author
_cod_changelog_entry_date
_cod_changelog_entry_text
1
;cod-tools version 3.8.0
Id: cif_guess_AMCSD_atom_types 9581 2023-05-17 12:35:41Z saulius
;
2023-05-18T11:39:42+03:00
;Derived atom types and hydrogen counts
from atom names that follow the AMCSD naming convention
(Wat == water, O-H == hydroxyl).
;
2
;cod-tools version 3.10.1
Id: cif_fix_AMCSD_aniso_labels 10200 2024-08-01 14:09:44Z saulius
;
2024-08-02T12:21:04+03:00
;Changed the following '_atom_site_aniso_label' values:
'OH4' -> 'O-H4'
'OH5' -> 'O-H5'
;

loop_
_cod_related_entry_id
_cod_related_entry_database
_cod_related_entry_code
1 AMCSD 0008027
